data_4077589
loop_
_publ_author_name
'van den Ancker, Tania R.'
'Raston, Colin L.'
'Skelton, Brian W.'
'White, Allan H.'

_publ_section_title
;
 Hypervalent Silicon via Intramolecular Coordination in a Four-Membered
 Ring in Complexes of Substituted Pyridyl Ligands
;
_journal_issue 22
_journal_name_full Organometallics
_journal_page_first 4437
_journal_paper_doi 10.1021/om0005497
_journal_volume 19
_journal_year 2000
_chemical_formula_sum 'C13 H25 Cl2 N Si3'
_chemical_formula_weight 350.51
_space_group_IT_number 2
_symmetry_cell_setting triclinic
_symmetry_space_group_name_Hall '-P 1'
_symmetry_space_group_name_H-M 'P -1'
_cell_angle_alpha 89.08(2)
_cell_angle_beta 89.35(2)
_cell_angle_gamma 60.67(2)
_cell_formula_units_Z 4
_cell_length_a 8.866(3)
_cell_length_b 8.874(3)
_cell_length_c 28.597(5)
_cell_measurement_reflns_used 6
_cell_measurement_temperature 293
_cell_measurement_theta_max 17.3
_cell_measurement_theta_min 10.6
_cell_volume 1961.2(11)
_computing_cell_refinement 'Enraf Nonius software'
_computing_data_collection 'Enraf Nonius software'
_computing_data_reduction 'xtal DIFDAT SORTRF ADDREF ABSORB'
_computing_molecular_graphics xtal
_computing_publication_material 'xtal BONDLA CIFIO'
_computing_structure_refinement 'xtal CRYLSQ'
_computing_structure_solution xtal
_diffrn_ambient_temperature 293
_diffrn_measurement_device_type CAD4
_diffrn_measurement_method '2\q-\w scans'
_diffrn_radiation_detector 'single counter'
_diffrn_radiation_monochromator graphite
_diffrn_radiation_source 'rotating anode'
_diffrn_radiation_type 'Mo K\a'
_diffrn_radiation_wavelength .71073
_diffrn_reflns_av_sigmaI/netI 0
_diffrn_reflns_limit_h_max 10
_diffrn_reflns_limit_h_min 0
_diffrn_reflns_limit_k_max 10
_diffrn_reflns_limit_k_min -8
_diffrn_reflns_limit_l_max 33
_diffrn_reflns_limit_l_min -33
_diffrn_reflns_number 6924
_diffrn_reflns_reduction_process 'perpendicular monochr Lp'
_diffrn_reflns_theta_max 24.99
_diffrn_reflns_theta_min 1.42
_diffrn_standards_decay_% 0
_diffrn_standards_interval_time 60
_diffrn_standards_number 6
_exptl_absorpt_coefficient_mu .50
_exptl_absorpt_correction_T_max .94
_exptl_absorpt_correction_T_min .88
_exptl_absorpt_correction_type gaussian
_exptl_absorpt_process_details
;
 XTAL absorb              
;
_exptl_crystal_colour colourless
_exptl_crystal_density_diffrn 1.187
_exptl_crystal_description plate
_exptl_crystal_F_000 744
_exptl_crystal_size_max 0.35
_exptl_crystal_size_mid 0.30
_exptl_crystal_size_min 0.12
_refine_diff_density_max .275
_refine_diff_density_min -.215
_refine_ls_goodness_of_fit_all 1.372
_refine_ls_goodness_of_fit_ref 1.579
_refine_ls_hydrogen_treatment refall
_refine_ls_matrix_type full
_refine_ls_number_constraints 0
_refine_ls_number_parameters 543
_refine_ls_number_reflns 4070
_refine_ls_number_restraints 0
_refine_ls_R_factor_all .079
_refine_ls_R_factor_gt .042
_refine_ls_shift/su_max .041
_refine_ls_shift/su_mean .001
_refine_ls_structure_factor_coef F
_refine_ls_weighting_scheme sigma
_refine_ls_wR_factor_all .047
_refine_ls_wR_factor_ref .04
_reflns_d_resolution_high .841
_reflns_d_resolution_low 14.297
_reflns_limit_h_max 10
_reflns_limit_h_min 0
_reflns_limit_k_max 10
_reflns_limit_k_min -8
_reflns_limit_l_max 33
_reflns_limit_l_min -33
_reflns_number_gt 4070
_reflns_number_total 6924
_reflns_threshold_expression 'Inet > 3.00 sig(Inet)'
_cod_data_source_file om0005497.cif
_cod_data_source_block simerc
_cod_original_sg_symbol_Hall -P_1
_cod_original_sg_symbol_H-M 'p -1'
_cod_database_code 4077589

loop_
_symmetry_equiv_pos_as_xyz
+x,+y,+z
-x,-y,-z

loop_
_atom_site_label
_atom_site_fract_x
_atom_site_fract_y
_atom_site_fract_z
_atom_site_U_iso_or_equiv
_atom_site_adp_type
_atom_site_occupancy
Si10 .39400(16) .96808(15) .58612(4) .0499(12) Uani 1.00000
Cl11 .48649(17) 1.09948(15) .63088(5) .0765(14) Uani 1.00000
Cl12 .14904(15) 1.17747(14) .57651(5) .0770(13) Uani 1.00000
C11 .4266(5) .7777(4) .62485(13) .039(4) Uani 1.00000
C111 .3754(5) .6992(5) .58605(14) .042(4) Uani 1.00000
N112 .3262(4) .8103(4) .54969(11) .042(3) Uani 1.00000
C113 .2660(5) .7808(6) .50986(15) .051(4) Uani 1.00000
C1131 .2184(10) .9128(9) .4715(2) .071(7) Uani 1.00000
C114 .2514(6) .6338(6) .50673(18) .060(5) Uani 1.00000
C115 .3014(6) .5199(6) .5432(2) .064(5) Uani 1.00000
C116 .3639(6) .5497(6) .58330(18) .056(5) Uani 1.00000
Si11 .26630(16) .82972(17) .67541(4) .0562(13) Uani 1.00000
C12 .3280(12) .6328(12) .7114(3) .104(10) Uani 1.00000
C13 .2507(13) 1.0047(16) .7128(4) .102(11) Uani 1.00000
C14 .0481(8) .8992(11) .6516(3) .078(7) Uani 1.00000
Si12 .66558(15) .63816(15) .64183(4) .0526(12) Uani 1.00000
C15 .7164(9) .7066(10) .6982(2) .081(8) Uani 1.00000
C16 .8059(8) .6529(9) .5950(2) .072(6) Uani 1.00000
C17 .7251(9) .4078(7) .6474(3) .074(7) Uani 1.00000
Si20 .13050(14) -.11251(15) .08476(4) .0460(11) Uani 1.00000
Cl21 -.09803(14) -.02560(16) .12824(4) .0686(13) Uani 1.00000
Cl22 .16569(15) -.35840(15) .07404(5) .0729(13) Uani 1.00000
C21 .2811(5) -.0794(4) .12497(13) .039(4) Uani 1.00000
C211 .4159(5) -.1273(5) .08739(13) .040(4) Uani 1.00000
N212 .3587(4) -.1742(4) .04976(11) .041(3) Uani 1.00000
C213 .4514(6) -.2317(5) .01019(15) .050(4) Uani 1.00000
C2131 .3742(9) -.2790(9) -.0292(2) .070(7) Uani 1.00000
C214 .6118(6) -.2432(6) .0082(2) .063(5) Uani 1.00000
C215 .6729(6) -.1945(6) .0459(2) .066(5) Uani 1.00000
C216 .5756(6) -.1358(6) .08576(18) .055(5) Uani 1.00000
Si21 .38098(16) -.24465(16) .17512(4) .0553(13) Uani 1.00000
C22 .5041(13) -.1809(12) .2149(3) .095(10) Uani 1.00000
C23 .2135(10) -.2690(10) .2093(2) .086(8) Uani 1.00000
C24 .5368(9) -.4577(7) .1501(3) .074(6) Uani 1.00000
Si22 .18105(16) .15719(15) .14324(4) .0530(12) Uani 1.00000
C25 .0557(10) .2013(10) .1985(3) .080(8) Uani 1.00000
C26 .0356(8) .3016(8) .0969(2) .074(6) Uani 1.00000
C27 .3518(10) .2177(10) .1511(3) .082(8) Uani 1.00000
H1 .507(4) .949(4) .5500(11) .039(9) Uiso 1.00000
H1131a .188(8) 1.029(8) .486(2) .17(3) Uiso 1.00000
H1131b .315(7) .899(7) .4588(19) .11(2) Uiso 1.00000
H1131c .145(7) .911(6) .4550(18) .10(2) Uiso 1.00000
H114 .205(5) .605(5) .4794(15) .081(15) Uiso 1.00000
H115 .285(5) .425(5) .5425(14) .071(14) Uiso 1.00000
H116 .393(5) .482(5) .6066(13) .049(13) Uiso 1.00000
H12a .422(7) .594(7) .7237(18) .09(2) Uiso 1.00000
H12b .326(10) .554(9) .693(3) .17(5) Uiso 1.00000
H12c .239(6) .647(5) .7306(15) .074(15) Uiso 1.00000
H13a .209(10) 1.093(9) .699(3) .17(5) Uiso 1.00000
H13b .358(7) .957(7) .724(2) .11(2) Uiso 1.00000
H13c .175(8) 1.014(8) .734(2) .14(3) Uiso 1.00000
H14a .052(8) .828(8) .635(2) .13(3) Uiso 1.00000
H14b .008(7) 1.009(8) .635(2) .14(3) Uiso 1.00000
H14c -.019(8) .905(7) .674(2) .12(3) Uiso 1.00000
H15a .651(7) .688(7) .724(2) .12(2) Uiso 1.00000
H15b .703(7) .813(6) .6978(18) .10(2) Uiso 1.00000
H15c .841(8) .629(7) .707(2) .13(2) Uiso 1.00000
H16a .796(5) .755(5) .5931(15) .065(15) Uiso 1.00000
H16b .775(6) .628(6) .5591(17) .095(17) Uiso 1.00000
H16c .911(7) .566(6) .6026(17) .10(2) Uiso 1.00000
H17a .721(6) .370(6) .6206(16) .070(19) Uiso 1.00000
H17b .655(6) .388(6) .6700(18) .11(2) Uiso 1.00000
H17c .836(6) .355(6) .6584(16) .09(2) Uiso 1.00000
H2 .043(4) .003(4) .0483(11) .042(9) Uiso 1.00000
H2131a .310(7) -.319(7) -.0196(19) .10(2) Uiso 1.00000
H2131b .286(7) -.179(7) -.044(2) .12(2) Uiso 1.00000
H2131c .444(7) -.307(6) -.0541(18) .10(2) Uiso 1.00000
H214 .666(5) -.282(5) -.0191(15) .079(16) Uiso 1.00000
H215 .786(5) -.210(5) .0442(13) .058(12) Uiso 1.00000
H216 .614(5) -.107(5) .1124(14) .061(13) Uiso 1.00000
H22a .599(7) -.190(7) .1967(18) .10(3) Uiso 1.00000
H22b .435(7) -.094(7) .231(2) .10(3) Uiso 1.00000
H22c .567(7) -.262(6) .2333(18) .09(2) Uiso 1.00000
H23a .138(7) -.162(7) .2237(18) .11(2) Uiso 1.00000
H23b .145(9) -.315(8) .188(2) .18(3) Uiso 1.00000
H23c .276(7) -.350(7) .230(2) .11(2) Uiso 1.00000
H24a .493(6) -.496(6) .1292(18) .10(2) Uiso 1.00000
H24b .629(8) -.448(7) .138(2) .14(3) Uiso 1.00000
H24c .587(6) -.535(6) .1736(17) .089(18) Uiso 1.00000
H25a -.026(6) .179(6) .1944(17) .08(2) Uiso 1.00000
H25b .124(6) .136(6) .2257(17) .09(2) Uiso 1.00000
H25c .003(7) .314(7) .2024(19) .11(2) Uiso 1.00000
H26a .079(6) .284(6) .0643(19) .11(2) Uiso 1.00000
H26b -.057(6) .296(6) .0964(16) .083(19) Uiso 1.00000
H26c .007(6) .427(7) .1015(17) .11(2) Uiso 1.00000
H27a .434(7) .157(7) .169(2) .11(3) Uiso 1.00000
H27b .421(7) .219(7) .121(2) .12(2) Uiso 1.00000
H27c .305(6) .317(6) .1584(17) .09(2) Uiso 1.00000

loop_
_atom_site_aniso_label
_atom_site_aniso_U_11
_atom_site_aniso_U_22
_atom_site_aniso_U_33
_atom_site_aniso_U_12
_atom_site_aniso_U_13
_atom_site_aniso_U_23
Si10 .0528(7) .0426(7) .0588(8) -.0269(6) .0014(6) .0024(6)
Cl11 .0930(10) .0647(8) .0910(10) -.0532(8) -.0047(8) -.0106(7)
Cl12 .0659(8) .0455(7) .1081(11) -.0184(6) -.0095(7) .0071(7)
C11 .043(2) .037(2) .038(2) -.0212(19) -.0018(18) -.0010(18)
C111 .042(2) .041(2) .044(3) -.022(2) .001(2) -.001(2)
N112 .044(2) .046(2) .039(2) -.0242(17) -.0024(16) .0024(16)
C113 .046(3) .063(3) .044(3) -.027(2) .000(2) .000(2)
C1131 .081(5) .096(5) .052(4) -.055(4) -.017(3) .017(3)
C114 .067(3) .062(3) .057(3) -.037(3) -.007(3) -.010(3)
C115 .073(3) .053(3) .083(4) -.043(3) -.009(3) -.008(3)
C116 .067(3) .044(3) .062(3) -.030(2) -.009(3) .010(3)
Si11 .0527(8) .0645(8) .0491(8) -.0269(7) .0064(6) -.0017(7)
C12 .083(6) .122(7) .083(6) -.034(5) .020(5) .043(5)
C13 .089(6) .128(8) .091(6) -.054(6) .030(5) -.056(6)
C14 .057(4) .087(5) .090(5) -.035(4) .012(3) .002(4)
Si12 .0484(7) .0503(7) .0546(8) -.0205(6) -.0036(6) -.0043(6)
C15 .080(5) .090(5) .069(4) -.037(4) -.024(4) -.005(4)
C16 .059(4) .062(4) .090(5) -.027(3) .011(3) -.010(3)
C17 .063(4) .058(4) .084(5) -.016(3) -.000(4) .004(4)
Si20 .0416(7) .0491(7) .0517(8) -.0254(6) -.0083(6) .0004(6)
Cl21 .0492(7) .0892(9) .0769(9) -.0412(7) .0063(6) -.0081(7)
Cl22 .0718(8) .0619(8) .1015(10) -.0452(7) -.0030(7) -.0113(7)
C21 .041(2) .041(2) .039(2) -.023(2) -.0013(18) -.0031(18)
C211 .038(2) .038(2) .045(3) -.0203(19) -.007(2) .0041(19)
N212 .041(2) .0397(19) .042(2) -.0189(16) -.0037(16) -.0001(16)
C213 .055(3) .044(3) .043(3) -.019(2) .001(2) .002(2)
C2131 .074(4) .090(5) .045(4) -.038(4) -.003(3) -.010(3)
C214 .060(3) .066(3) .059(4) -.028(3) .019(3) -.009(3)
C215 .044(3) .077(4) .081(4) -.034(3) .011(3) -.010(3)
C216 .047(3) .064(3) .059(3) -.031(2) -.001(2) -.005(3)
Si21 .0640(8) .0571(8) .0473(8) -.0316(7) -.0122(6) .0061(6)
C22 .113(7) .093(6) .079(5) -.049(5) -.046(5) .010(5)
C23 .101(5) .087(5) .066(4) -.043(5) .006(4) .026(4)
C24 .075(4) .054(3) .084(5) -.026(3) -.019(4) .014(3)
Si22 .0568(8) .0497(8) .0590(9) -.0311(6) .0055(6) -.0094(6)
C25 .082(5) .075(5) .083(5) -.040(4) .020(4) -.028(4)
C26 .063(4) .061(4) .096(5) -.030(3) -.000(3) .010(3)
C27 .083(5) .064(4) .114(6) -.048(4) .000(5) -.016(4)

loop_
_atom_type_symbol
_atom_type_oxidation_number
_atom_type_number_in_cell
_atom_type_scat_dispersion_real
_atom_type_scat_dispersion_imag
_atom_type_scat_source
C 0 52 .002 .002 'Int. Tables Vol IV Tables 2.2B and 2.3.1'
O 0 0 .008 .006 'Int. Tables Vol IV Tables 2.2B and 2.3.1'
H 0 100 0 0 'Int. Tables Vol IV Tables 2.2B and 2.3.1'
Si 0 12 .072 .071 'Int. Tables Vol IV Tables 2.2B and 2.3.1'
Cl 0 8 .132 .159 'Int. Tables Vol IV Tables 2.2B and 2.3.1'
N 0 4 .004 .003 'Int. Tables Vol IV Tables 2.2B and 2.3.1'

loop_
_geom_angle_atom_site_label_1
_geom_angle_atom_site_label_2
_geom_angle_atom_site_label_3
_geom_angle
Cl11 Si10 Cl12 95.91(8)
Cl11 Si10 C11 101.60(15)
Cl11 Si10 N112 171.42(10)
Cl11 Si10 H1 94.0(15)
Cl12 Si10 C11 120.42(14)
Cl12 Si10 N112 90.87(10)
Cl12 Si10 H1 112.9(10)
C11 Si10 N112 70.32(16)
C11 Si10 H1 121.9(11)
N112 Si10 H1 88.1(15)
Si10 C11 C111 92.0(2)
Si10 C11 Si11 116.17(16)
Si10 C11 Si12 110.9(2)
C111 C11 Si11 108.5(3)
C111 C11 Si12 112.3(2)
Si11 C11 Si12 114.75(18)
C11 C111 N112 107.3(4)
C11 C111 C116 132.7(4)
N112 C111 C116 119.9(4)
Si10 N112 C111 90.1(3)
Si10 N112 C113 147.9(3)
C111 N112 C113 122.0(4)
N112 C113 C1131 116.9(5)
N112 C113 C114 118.9(4)
C1131 C113 C114 124.2(5)
C113 C1131 H1131a 109(4)
C113 C1131 H1131b 108(3)
C113 C1131 H1131c 109(4)
H1131a C1131 H1131b 94(6)
H1131a C1131 H1131c 116(5)
H1131b C1131 H1131c 119(5)
C113 C114 C115 119.7(5)
C113 C114 H114 124(3)
C115 C114 H114 117(3)
C114 C115 C116 121.0(6)
C114 C115 H115 121(3)
C116 C115 H115 118(3)
C111 C116 C115 118.4(5)
C111 C116 H116 119(3)
C115 C116 H116 123(3)
C11 Si11 C12 109.9(3)
C11 Si11 C13 112.9(4)
C11 Si11 C14 109.3(3)
C12 Si11 C13 109.7(5)
C12 Si11 C14 107.2(5)
C13 Si11 C14 107.8(4)
Si11 C12 H12a 114(5)
Si11 C12 H12b 107(5)
Si11 C12 H12c 111(3)
H12a C12 H12b 110(6)
H12a C12 H12c 116(5)
H12b C12 H12c 97(7)
Si11 C13 H13a 110(6)
Si11 C13 H13b 102(4)
Si11 C13 H13c 103(5)
H13a C13 H13b 122(9)
H13a C13 H13c 107(7)
H13b C13 H13c 112(6)
Si11 C14 H14a 109(5)
Si11 C14 H14b 109(4)
Si11 C14 H14c 109(4)
H14a C14 H14b 112(6)
H14a C14 H14c 105(8)
H14b C14 H14c 113(5)
C11 Si12 C15 112.2(2)
C11 Si12 C16 109.7(2)
C11 Si12 C17 111.0(3)
C15 Si12 C16 108.7(4)
C15 Si12 C17 108.3(4)
C16 Si12 C17 106.8(3)
Si12 C15 H15a 110(4)
Si12 C15 H15b 115(3)
Si12 C15 H15c 110(3)
H15a C15 H15b 113(5)
H15a C15 H15c 103(5)
H15b C15 H15c 105(6)
Si12 C16 H16a 112(3)
Si12 C16 H16b 114(3)
Si12 C16 H16c 103(4)
H16a C16 H16b 104(4)
H16a C16 H16c 116(5)
H16b C16 H16c 108(4)
Si12 C17 H17a 109(3)
Si12 C17 H17b 113(3)
Si12 C17 H17c 104(4)
H17a C17 H17b 112(5)
H17a C17 H17c 111(4)
H17b C17 H17c 108(5)
Cl21 Si20 Cl22 95.73(9)
Cl21 Si20 C21 101.54(13)
Cl21 Si20 N212 171.40(14)
Cl21 Si20 H2 94.4(13)
Cl22 Si20 C21 120.47(12)
Cl22 Si20 N212 91.15(12)
Cl22 Si20 H2 113.4(15)
C21 Si20 N212 70.42(15)
C21 Si20 H2 121.3(17)
N212 Si20 H2 87.6(13)
Si20 C21 C211 92.3(3)
Si20 C21 Si21 115.6(2)
Si20 C21 Si22 111.17(16)
C211 C21 Si21 107.8(2)
C211 C21 Si22 113.0(3)
Si21 C21 Si22 114.8(2)
C21 C211 N212 107.1(4)
C21 C211 C216 133.2(4)
N212 C211 C216 119.7(4)
Si20 N212 C211 90.0(2)
Si20 N212 C213 147.1(3)
C211 N212 C213 122.9(4)
N212 C213 C2131 118.1(5)
N212 C213 C214 118.1(5)
C2131 C213 C214 123.8(5)
C213 C2131 H2131a 112(4)
C213 C2131 H2131b 111(4)
C213 C2131 H2131c 109(4)
H2131a C2131 H2131b 97(5)
H2131a C2131 H2131c 130(6)
H2131b C2131 H2131c 94(4)
C213 C214 C215 120.3(5)
C213 C214 H214 113(4)
C215 C214 H214 127(4)
C214 C215 C216 120.4(5)
C214 C215 H215 118(2)
C216 C215 H215 121(2)
C211 C216 C215 118.6(5)
C211 C216 H216 118(3)
C215 C216 H216 123(3)
C21 Si21 C22 110.4(3)
C21 Si21 C23 111.9(2)
C21 Si21 C24 108.8(2)
C22 Si21 C23 109.6(4)
C22 Si21 C24 107.4(4)
C23 Si21 C24 108.7(4)
Si21 C22 H22a 105(4)
Si21 C22 H22b 110(5)
Si21 C22 H22c 111(5)
H22a C22 H22b 125(6)
H22a C22 H22c 94(5)
H22b C22 H22c 109(5)
Si21 C23 H23a 109(4)
Si21 C23 H23b 113(4)
Si21 C23 H23c 103(4)
H23a C23 H23b 112(5)
H23a C23 H23c 111(5)
H23b C23 H23c 109(6)
Si21 C24 H24a 115(3)
Si21 C24 H24b 108(4)
Si21 C24 H24c 109(3)
H24a C24 H24b 111(6)
H24a C24 H24c 111(5)
H24b C24 H24c 102(5)
C21 Si22 C25 112.4(3)
C21 Si22 C26 110.3(3)
C21 Si22 C27 110.5(3)
C25 Si22 C26 108.5(3)
C25 Si22 C27 108.3(4)
C26 Si22 C27 106.6(4)
Si22 C25 H25a 108(3)
Si22 C25 H25b 115(3)
Si22 C25 H25c 107(4)
H25a C25 H25b 109(5)
H25a C25 H25c 104(5)
H25b C25 H25c 113(5)
Si22 C26 H26a 118(2)
Si22 C26 H26b 110(3)
Si22 C26 H26c 112(3)
H26a C26 H26b 106(5)
H26a C26 H26c 100(4)
H26b C26 H26c 110(4)
Si22 C27 H27a 118(5)
Si22 C27 H27b 117(4)
Si22 C27 H27c 108(4)
H27a C27 H27b 100(5)
H27a C27 H27c 111(6)
H27b C27 H27c 102(5)

loop_
_geom_bond_atom_site_label_1
_geom_bond_atom_site_label_2
_geom_bond_distance
Si10 Cl11 2.163(2)
Si10 Cl12 2.0709(15)
Si10 C11 1.906(4)
Si10 N112 2.072(4)
Si10 H1 1.38(3)
C11 C111 1.506(6)
C11 Si11 1.912(4)
C11 Si12 1.921(4)
C111 N112 1.342(5)
C111 C116 1.383(8)
N112 C113 1.345(6)
C113 C1131 1.495(8)
C113 C114 1.377(8)
C1131 H1131a 1.02(7)
C1131 H1131b .88(6)
C1131 H1131c .81(6)
C114 C115 1.358(7)
C114 H114 .98(5)
C115 C116 1.364(8)
C115 H115 .92(5)
C116 H116 .84(4)
Si11 C12 1.853(10)
Si11 C13 1.848(14)
Si11 C14 1.854(7)
C12 H12a .81(5)
C12 H12b .89(9)
C12 H12c .92(5)
C13 H13a .79(8)
C13 H13b .89(6)
C13 H13c .88(7)
C14 H14a .77(8)
C14 H14b .98(6)
C14 H14c .84(7)
Si12 C15 1.868(8)
Si12 C16 1.863(7)
Si12 C17 1.849(7)
C15 H15a 1.00(6)
C15 H15b .89(6)
C15 H15c 1.00(6)
C16 H16a .87(5)
C16 H16b 1.12(5)
C16 H16c .90(4)
C17 H17a .85(5)
C17 H17b .96(6)
C17 H17c .91(5)
Si20 Cl21 2.1653(18)
Si20 Cl22 2.075(2)
Si20 C21 1.904(5)
Si20 N212 2.069(4)
Si20 H2 1.39(3)
C21 C211 1.501(5)
C21 Si21 1.919(4)
C21 Si22 1.915(4)
C211 N212 1.350(6)
C211 C216 1.380(7)
N212 C213 1.343(5)
C213 C2131 1.493(9)
C213 C214 1.375(8)
C2131 H2131a .85(7)
C2131 H2131b .94(5)
C2131 H2131c .89(5)
C214 C215 1.378(9)
C214 H214 .89(4)
C215 C216 1.368(7)
C215 H215 .95(5)
C216 H216 .93(4)
Si21 C22 1.860(12)
Si21 C23 1.865(10)
Si21 C24 1.859(6)
C22 H22a .96(6)
C22 H22b .85(5)
C22 H22c .84(5)
C23 H23a .95(5)
C23 H23b 1.07(9)
C23 H23c .89(5)
C24 H24a .87(6)
C24 H24b .93(8)
C24 H24c .90(5)
Si22 C25 1.854(8)
Si22 C26 1.851(6)
Si22 C27 1.854(11)
C25 H25a .84(6)
C25 H25b .98(5)
C25 H25c .88(6)
C26 H26a .99(5)
C26 H26b .85(6)
C26 H26c 1.02(6)
C27 H27a .83(5)
C27 H27b 1.07(6)
C27 H27c .80(5)
